data_7213918
loop_
_publ_author_name
'Jiang, Xiang'
'Li, Zijian'
'Zhai, Yanyun'
'Yan, Ge'
'Xia, Hua'
'Li, Zhaohao'

_publ_section_title
;
 Porous coordination polymers based on azamacrocyclic complex: syntheses,
 solvent-induced reversible crystal-to-crystal transformation and gas
 sorption properties
;
_journal_issue 5
_journal_name_full CrystEngComm
_journal_page_first 805
_journal_paper_doi 10.1039/c3ce42021c
_journal_volume 16
_journal_year 2014
_chemical_formula_sum 'C96 H114 N24 Ni3 O18'
_chemical_formula_weight 2068.24
_chemical_name_systematic
;
?
;
_space_group_IT_number 14
_symmetry_cell_setting monoclinic
_symmetry_space_group_name_Hall '-P 2ybc'
_symmetry_space_group_name_H-M 'P 1 21/c 1'
_atom_sites_solution_hydrogens geom
_atom_sites_solution_primary direct
_atom_sites_solution_secondary difmap
_audit_creation_method SHELXL-97
_cell_angle_alpha 90.00
_cell_angle_beta 102.629(11)
_cell_angle_gamma 90.00
_cell_formula_units_Z 2
_cell_length_a 8.589(4)
_cell_length_b 17.784(9)
_cell_length_c 38.729(19)
_cell_measurement_reflns_used 1149
_cell_measurement_temperature 173(2)
_cell_measurement_theta_max 19.49
_cell_measurement_theta_min 2.44
_cell_volume 5773(5)
_computing_cell_refinement 'Bruker SMART'
_computing_data_collection 'Bruker SMART'
_computing_data_reduction 'Bruker SAINT'
_computing_molecular_graphics 'Bruker SHELXTL'
_computing_publication_material 'Bruker SHELXTL'
_computing_structure_refinement 'SHELXL-97 (Sheldrick, 2008)'
_computing_structure_solution 'SHELXS-97 (Sheldrick, 2008)'
_diffrn_ambient_temperature 173(2)
_diffrn_measured_fraction_theta_full 0.959
_diffrn_measured_fraction_theta_max 0.959
_diffrn_measurement_device_type 'CCD area detector'
_diffrn_measurement_method 'phi and omega scans'
_diffrn_radiation_monochromator graphite
_diffrn_radiation_source 'fine-focus sealed tube'
_diffrn_radiation_type MoK\a
_diffrn_radiation_wavelength 0.71073
_diffrn_reflns_av_R_equivalents 0.0773
_diffrn_reflns_av_sigmaI/netI 0.1688
_diffrn_reflns_limit_h_max 10
_diffrn_reflns_limit_h_min -9
_diffrn_reflns_limit_k_max 21
_diffrn_reflns_limit_k_min -18
_diffrn_reflns_limit_l_max 38
_diffrn_reflns_limit_l_min -46
_diffrn_reflns_number 20808
_diffrn_reflns_theta_full 25.00
_diffrn_reflns_theta_max 25.00
_diffrn_reflns_theta_min 1.08
_exptl_absorpt_coefficient_mu 0.552
_exptl_absorpt_correction_T_max 0.9782
_exptl_absorpt_correction_T_min 0.9610
_exptl_absorpt_correction_type none
_exptl_crystal_density_diffrn 1.190
_exptl_crystal_density_method 'not measured'
_exptl_crystal_F_000 2172
_exptl_crystal_size_max 0.35
_exptl_crystal_size_mid 0.06
_exptl_crystal_size_min 0.04
_platon_squeeze_details
;
;
_refine_diff_density_max 0.469
_refine_diff_density_min -0.420
_refine_diff_density_rms 0.079
_refine_ls_extinction_method none
_refine_ls_goodness_of_fit_ref 1.013
_refine_ls_hydrogen_treatment mixed
_refine_ls_matrix_type full
_refine_ls_number_parameters 600
_refine_ls_number_reflns 9766
_refine_ls_number_restraints 375
_refine_ls_restrained_S_all 1.168
_refine_ls_R_factor_all 0.1510
_refine_ls_R_factor_gt 0.0693
_refine_ls_shift/su_max 0.002
_refine_ls_shift/su_mean 0.000
_refine_ls_structure_factor_coef Fsqd
_refine_ls_weighting_details 'calc w=1/[\s^2^(Fo^2^)+(0.0405P)^2^+1.0000P] where P=(Fo^2^+2Fc^2^)/3'
_refine_ls_weighting_scheme calc
_refine_ls_wR_factor_gt 0.1310
_refine_ls_wR_factor_ref 0.1492
_reflns_number_gt 4149
_reflns_number_total 10183
_reflns_threshold_expression >2sigma(I)
_cod_data_source_file c3ce42021c.txt
_cod_data_source_block 1
_cod_depositor_comments
;
The following automatic conversions were performed:

'_symmetry_cell_setting' value 'Monoclinic' changed to 'monoclinic'
according to
/usr/data/users/saulius/automatic-downloads/current/RSC/lib/dictionaries/cif_core.dic
dictionary named 'cif_core.dic' version 2.4.2 from 2011-04-26.

Automatic conversion script
Id: cif_fix_values 2281 2013-09-26 08:29:07Z andrius 
;
_cod_original_sg_symbol_H-M P21/c
_cod_database_code 7213918

loop_
_symmetry_equiv_pos_as_xyz
'x, y, z'
'-x, y+1/2, -z+1/2'
'-x, -y, -z'
'x, -y-1/2, z-1/2'

loop_
_atom_site_label
_atom_site_type_symbol
_atom_site_fract_x
_atom_site_fract_y
_atom_site_fract_z
_atom_site_U_iso_or_equiv
_atom_site_adp_type
_atom_site_occupancy
_atom_site_symmetry_multiplicity
_atom_site_calc_flag
_atom_site_refinement_flags
_atom_site_disorder_assembly
_atom_site_disorder_group
N4 N 0.0313(6) 0.4774(3) 0.05257(13) 0.0443(15) Uiso 0.674(9) 1 d PD . 1
H4A H -0.0319 0.5091 0.0614 0.053 Uiso 0.674(9) 1 d PR . 1
C32 C 0.1922(12) 0.4964(7) 0.0706(2) 0.048(9) Uiso 0.674(9) 1 d PD . 1
H32B H 0.2637 0.4604 0.0640 0.058 Uiso 0.674(9) 1 d PR . 1
H32D H 0.2070 0.4963 0.0959 0.058 Uiso 0.674(9) 1 d PR . 1
C33 C 0.2277(15) 0.5729(6) 0.0557(2) 0.071(4) Uiso 0.674(9) 1 d PD . 1
H33A H 0.3358 0.5879 0.0655 0.086 Uiso 0.674(9) 1 d PR . 1
H33B H 0.1578 0.6087 0.0631 0.086 Uiso 0.674(9) 1 d PR . 1
N5 N 0.1986(8) 0.5729(4) 0.0176(2) 0.040(3) Uiso 0.674(9) 1 d PD . 1
C34 C 0.1524(12) 0.6462(5) -0.0001(2) 0.056(4) Uiso 0.674(9) 1 d PD . 1
H34A H 0.2190 0.6869 0.0108 0.067 Uiso 0.674(9) 1 d PR . 1
H34B H 0.0431 0.6571 0.0001 0.067 Uiso 0.674(9) 1 d PR . 1
C35 C 0.3064(12) 0.5798(6) -0.0340(2) 0.074(4) Uiso 0.674(9) 1 d PD . 1
H35A H 0.2815 0.5398 -0.0510 0.088 Uiso 0.674(9) 1 d PR . 1
H35B H 0.3968 0.6071 -0.0383 0.088 Uiso 0.674(9) 1 d PR . 1
C36 C 0.3423(10) 0.5517(6) 0.0048(2) 0.057(4) Uiso 0.674(9) 1 d PD . 1
H36A H 0.3586 0.4966 0.0059 0.068 Uiso 0.674(9) 1 calc PR . 1
H36B H 0.4385 0.5766 0.0189 0.068 Uiso 0.674(9) 1 calc PR . 1
N6 N 0.1683(9) 0.6312(5) -0.0368(2) 0.055(3) Uiso 0.674(9) 1 d PD . 1
C37 C 0.0230(13) 0.5981(5) -0.0586(2) 0.044(8) Uiso 0.674(9) 1 d PD . 1
H37A H 0.0340 0.6016 -0.0827 0.053 Uiso 0.674(9) 1 d PR . 1
H37B H -0.0634 0.6308 -0.0565 0.053 Uiso 0.674(9) 1 d PR . 1
C32' C 0.037(3) 0.5949(12) -0.0577(4) 0.10(3) Uiso 0.326(9) 1 d PD . 2
H32A H 0.0428 0.6049 -0.0818 0.151 Uiso 0.326(9) 1 d PR . 2
H32C H -0.0226 0.6340 -0.0495 0.151 Uiso 0.326(9) 1 d PR . 2
C33' C 0.2073(18) 0.5934(12) -0.0336(3) 0.093(11) Uiso 0.326(9) 1 d PD . 2
H33C H 0.2601 0.6406 -0.0347 0.111 Uiso 0.326(9) 1 d PR . 2
H33D H 0.2684 0.5546 -0.0416 0.111 Uiso 0.326(9) 1 d PR . 2
N5' N 0.1910(12) 0.5767(6) 0.0024(3) 0.032(5) Uiso 0.326(9) 1 d PD . 2
C34' C 0.3346(12) 0.5428(9) 0.0254(3) 0.045(7) Uiso 0.326(9) 1 d PD . 2
H34C H 0.4311 0.5688 0.0242 0.054 Uiso 0.326(9) 1 d PR . 2
H34D H 0.3433 0.4908 0.0193 0.054 Uiso 0.326(9) 1 d PR . 2
C35' C 0.210(3) 0.6232(11) 0.0607(4) 0.080(8) Uiso 0.326(9) 1 d PDU . 2
H35C H 0.1204 0.6164 0.0715 0.096 Uiso 0.326(9) 1 d PR . 2
H35D H 0.2795 0.6606 0.0737 0.096 Uiso 0.326(9) 1 d PR . 2
C36' C 0.1633(19) 0.6455(6) 0.0209(4) 0.056(7) Uiso 0.326(9) 1 d PDU . 2
H36C H 0.0508 0.6556 0.0150 0.067 Uiso 0.326(9) 1 d PR . 2
H36D H 0.2199 0.6889 0.0155 0.067 Uiso 0.326(9) 1 d PR . 2
N6' N 0.298(2) 0.5512(9) 0.0603(4) 0.083(9) Uiso 0.326(9) 1 d PD . 2
C37' C 0.1996(17) 0.4892(13) 0.0695(4) 0.09(3) Uiso 0.326(9) 1 d PD . 2
H37C H 0.2109 0.4902 0.0947 0.104 Uiso 0.326(9) 1 d PR . 2
H37D H 0.2516 0.4443 0.0641 0.104 Uiso 0.326(9) 1 d PR . 2
N4' N 0.0313(6) 0.4774(3) 0.05257(13) 0.0443(15) Uiso 0.326(9) 1 d PD . 2
H4'A H -0.0272 0.5190 0.0639 0.053 Uiso 0.326(9) 1 d PR . 2
N7 N 0.3969(6) -0.1524(3) 0.34741(13) 0.0439(15) Uiso 0.521(6) 1 d PD A 3
H7A H 0.4489 -0.1191 0.3365 0.053 Uiso 0.521(6) 1 d PR A 3
C38 C 0.2502(13) -0.1143(11) 0.3513(3) 0.060(8) Uiso 0.521(6) 1 d PD A 3
H38A H 0.2759 -0.0647 0.3606 0.072 Uiso 0.521(6) 1 d PR A 3
H38B H 0.2097 -0.1417 0.3688 0.072 Uiso 0.521(6) 1 d PR A 3
N8 N 0.1188(12) -0.1073(6) 0.3205(3) 0.056(4) Uiso 0.521(6) 1 d PD A 3
C39 C 0.0436(14) -0.1799(6) 0.3082(3) 0.050(4) Uiso 0.521(6) 1 d PD A 3
H39A H -0.0665 -0.1741 0.2966 0.060 Uiso 0.521(6) 1 d PR A 3
H39B H 0.0534 -0.2148 0.3275 0.060 Uiso 0.521(6) 1 d PR A 3
C40 C 0.1624(16) -0.1377(6) 0.2624(3) 0.052(4) Uiso 0.521(6) 1 d PD A 3
H40A H 0.2589 -0.1422 0.2539 0.063 Uiso 0.521(6) 1 d PR A 3
H40B H 0.0732 -0.1309 0.2429 0.063 Uiso 0.521(6) 1 d PR A 3
C41 C 0.1710(16) -0.0744(7) 0.2898(3) 0.058(4) Uiso 0.521(6) 1 d PD A 3
H41A H 0.2791 -0.0572 0.2973 0.069 Uiso 0.521(6) 1 d PR A 3
H41B H 0.1052 -0.0324 0.2802 0.069 Uiso 0.521(6) 1 d PR A 3
N9 N 0.1493(17) -0.2032(7) 0.2845(3) 0.044(10) Uiso 0.521(6) 1 d PD A 3
C42 C 0.0898(14) -0.2699(6) 0.2633(4) 0.049(4) Uiso 0.521(6) 1 d PD A 3
H42A H 0.0101 -0.2575 0.2426 0.058 Uiso 0.521(6) 1 d PR A 3
H42B H 0.0407 -0.3020 0.2778 0.058 Uiso 0.521(6) 1 d PR A 3
C43 C 0.2221(17) -0.3176(12) 0.2521(3) 0.041(8) Uiso 0.521(6) 1 d PD A 3
H43A H 0.2819 -0.2857 0.2398 0.050 Uiso 0.521(6) 1 d PR A 3
H43B H 0.1791 -0.3588 0.2369 0.050 Uiso 0.521(6) 1 d PR A 3
N10 N 0.3282(6) -0.3392(3) 0.28516(12) 0.0410(15) Uiso 0.521(6) 1 d PD A 3
H10A H 0.2743 -0.3735 0.2951 0.049 Uiso 0.521(6) 1 d PR A 3
C44 C 0.4801(13) -0.3730(12) 0.2829(3) 0.042(8) Uiso 0.521(6) 1 d PD A 3
H44A H 0.5188 -0.3429 0.2660 0.050 Uiso 0.521(6) 1 d PR A 3
H44B H 0.4617 -0.4226 0.2731 0.050 Uiso 0.521(6) 1 d PR A 3
N11 N 0.6125(13) -0.3810(6) 0.3135(3) 0.062(4) Uiso 0.521(6) 1 d PD A 3
C45 C 0.6863(15) -0.3081(6) 0.3259(3) 0.057(4) Uiso 0.521(6) 1 d PD A 3
H45A H 0.6742 -0.2733 0.3066 0.069 Uiso 0.521(6) 1 d PR A 3
H45B H 0.7969 -0.3126 0.3374 0.069 Uiso 0.521(6) 1 d PR A 3
C46 C 0.5643(15) -0.3522(6) 0.3700(3) 0.050(4) Uiso 0.521(6) 1 d PD A 3
H46A H 0.6523 -0.3580 0.3899 0.060 Uiso 0.521(6) 1 d PR A 3
H46B H 0.4665 -0.3499 0.3781 0.060 Uiso 0.521(6) 1 d PR A 3
C47 C 0.5602(17) -0.4169(7) 0.3433(3) 0.066(5) Uiso 0.521(6) 1 d PD A 3
H47A H 0.6324 -0.4567 0.3528 0.079 Uiso 0.521(6) 1 d PR A 3
H47B H 0.4547 -0.4373 0.3358 0.079 Uiso 0.521(6) 1 d PR A 3
N12 N 0.5756(17) -0.2845(7) 0.3489(4) 0.055(7) Uiso 0.521(6) 1 d PD A 3
C48 C 0.6369(18) -0.2203(7) 0.3713(4) 0.073(6) Uiso 0.521(6) 1 d PD A 3
H48A H 0.6997 -0.1898 0.3590 0.088 Uiso 0.521(6) 1 d PR A 3
H48B H 0.7057 -0.2370 0.3929 0.088 Uiso 0.521(6) 1 d PR A 3
C49 C 0.5029(18) -0.1730(12) 0.3810(3) 0.051(5) Uiso 0.521(6) 1 d PDU A 3
H49A H 0.4466 -0.2000 0.3960 0.061 Uiso 0.521(6) 1 d PR A 3
H49B H 0.5477 -0.1283 0.3932 0.061 Uiso 0.521(6) 1 d PR A 3
N7' N 0.3282(6) -0.3392(3) 0.28516(12) 0.0410(15) Uiso 0.479(6) 1 d PD A 4
H7'A H 0.2664 -0.3738 0.2970 0.049 Uiso 0.479(6) 1 d PR A 4
C38' C 0.2291(19) -0.3297(11) 0.2498(3) 0.063(12) Uiso 0.479(6) 1 d PD A 4
H38C H 0.1909 -0.3781 0.2407 0.076 Uiso 0.479(6) 1 d PR A 4
H38D H 0.2973 -0.3112 0.2351 0.076 Uiso 0.479(6) 1 d PR A 4
N8' N 0.0913(13) -0.2790(6) 0.2443(3) 0.065(4) Uiso 0.479(6) 1 d PD A 4
C39' C 0.1350(16) -0.1988(7) 0.2494(3) 0.056(5) Uiso 0.479(6) 1 d PD A 4
H39C H 0.0550 -0.1661 0.2360 0.067 Uiso 0.479(6) 1 d PR A 4
H39D H 0.2369 -0.1888 0.2439 0.067 Uiso 0.479(6) 1 d PR A 4
C40' C -0.0011(17) -0.2327(8) 0.2935(4) 0.072(6) Uiso 0.479(6) 1 d PD A 4
H40C H 0.0203 -0.2506 0.3175 0.087 Uiso 0.479(6) 1 d PR A 4
H40D H -0.0933 -0.2006 0.2894 0.087 Uiso 0.479(6) 1 d PR A 4
C41' C -0.0190(17) -0.2987(8) 0.2674(4) 0.071(5) Uiso 0.479(6) 1 d PD A 4
H41C H 0.0124 -0.3457 0.2790 0.085 Uiso 0.479(6) 1 d PR A 4
H41D H -0.1272 -0.3028 0.2542 0.085 Uiso 0.479(6) 1 d PR A 4
N9' N 0.146(2) -0.1945(9) 0.2875(4) 0.056(12) Uiso 0.479(6) 1 d PD A 4
C42' C 0.161(2) -0.1190(9) 0.3029(4) 0.081(6) Uiso 0.479(6) 1 d PD A 4
H42C H 0.0600 -0.0932 0.2985 0.097 Uiso 0.479(6) 1 d PR A 4
H42D H 0.2277 -0.0921 0.2903 0.097 Uiso 0.479(6) 1 d PR A 4
C43' C 0.2406(18) -0.1143(15) 0.3432(4) 0.076(10) Uiso 0.479(6) 1 d PD A 4
H43C H 0.1774 -0.1392 0.3573 0.091 Uiso 0.479(6) 1 d PR A 4
H43D H 0.2515 -0.0622 0.3498 0.091 Uiso 0.479(6) 1 d PR A 4
N10' N 0.3969(6) -0.1524(3) 0.34741(13) 0.0439(15) Uiso 0.479(6) 1 d PD A 4
H10B H 0.4586 -0.1186 0.3379 0.053 Uiso 0.479(6) 1 d PR A 4
C44' C 0.4844(19) -0.1652(12) 0.3831(3) 0.059(6) Uiso 0.479(6) 1 d PDU A 4
H44C H 0.4097 -0.1893 0.3946 0.071 Uiso 0.479(6) 1 d PR A 4
H44D H 0.5161 -0.1188 0.3954 0.071 Uiso 0.479(6) 1 d PR A 4
N11' N 0.6206(13) -0.2157(6) 0.3869(3) 0.054(4) Uiso 0.479(6) 1 d PD A 4
C45' C 0.5750(16) -0.2956(7) 0.3807(3) 0.054(5) Uiso 0.479(6) 1 d PD A 4
H45C H 0.4722 -0.3070 0.3853 0.065 Uiso 0.479(6) 1 d PR A 4
H45D H 0.6543 -0.3290 0.3937 0.065 Uiso 0.479(6) 1 d PR A 4
C46' C 0.7237(16) -0.2612(8) 0.3389(4) 0.069(5) Uiso 0.479(6) 1 d PD A 4
H46C H 0.8168 -0.2926 0.3428 0.083 Uiso 0.479(6) 1 d PR A 4
H46D H 0.7044 -0.2404 0.3155 0.083 Uiso 0.479(6) 1 d PR A 4
C47' C 0.7361(15) -0.1968(7) 0.3662(3) 0.053(5) Uiso 0.479(6) 1 d PD A 4
H47C H 0.8434 -0.1932 0.3799 0.064 Uiso 0.479(6) 1 d PR A 4
H47D H 0.7047 -0.1488 0.3556 0.064 Uiso 0.479(6) 1 d PR A 4
N12' N 0.5747(16) -0.2984(8) 0.3430(3) 0.043(6) Uiso 0.479(6) 1 d PD A 4
C48' C 0.555(2) -0.3736(8) 0.3277(4) 0.075(6) Uiso 0.479(6) 1 d PD A 4
H48C H 0.4963 -0.4033 0.3412 0.090 Uiso 0.479(6) 1 d PR A 4
H48D H 0.6595 -0.3958 0.3312 0.090 Uiso 0.479(6) 1 d PR A 4
C49' C 0.477(2) -0.3795(16) 0.2881(4) 0.076(13) Uiso 0.479(6) 1 d PD A 4
H49C H 0.5378 -0.3573 0.2728 0.091 Uiso 0.479(6) 1 d PR A 4
H49D H 0.4596 -0.4318 0.2823 0.091 Uiso 0.479(6) 1 d PR A 4
C1 C 0.6772(6) 0.0050(4) 0.04857(14) 0.0261(15) Uani 1 1 d U . .
C2 C 0.6946(7) -0.0289(4) 0.08093(15) 0.0310(17) Uani 1 1 d . . .
H2 H 0.6316 -0.0118 0.0967 0.037 Uiso 1 1 calc R . .
C3 C 0.8017(7) -0.0876(4) 0.09139(16) 0.0311(17) Uani 1 1 d . . .
C4 C 0.8917(7) -0.1145(4) 0.06870(16) 0.0338(17) Uani 1 1 d . . .
H4 H 0.9642 -0.1548 0.0759 0.041 Uiso 1 1 calc R . .
C5 C 0.8765(7) -0.0829(4) 0.03529(16) 0.0280(16) Uani 1 1 d . . .
C6 C 0.7718(7) -0.0224(3) 0.02591(15) 0.0292(16) Uani 1 1 d U . .
H6 H 0.7643 0.0010 0.0035 0.035 Uiso 1 1 calc R . .
C7 C 0.5622(8) 0.0670(4) 0.03793(17) 0.0323(17) Uani 1 1 d . . .
C8 C 0.4958(8) 0.1831(4) 0.00351(17) 0.0341(17) Uani 1 1 d . . .
C9 C 0.4344(8) 0.2239(4) 0.02818(18) 0.051(2) Uani 1 1 d . . .
H9 H 0.4568 0.2089 0.0523 0.061 Uiso 1 1 calc R . .
C10 C 0.3417(7) 0.2857(4) 0.01749(17) 0.0386(18) Uani 1 1 d . . .
H10 H 0.2961 0.3125 0.0341 0.046 Uiso 1 1 calc R . .
C11 C 0.3133(8) 0.3101(4) -0.01803(17) 0.0360(17) Uani 1 1 d . . .
C12 C 0.3785(8) 0.2704(4) -0.04187(19) 0.0440(19) Uani 1 1 d . . .
H12 H 0.3617 0.2862 -0.0658 0.053 Uiso 1 1 calc R . .
C13 C 0.4688(8) 0.2071(4) -0.03057(17) 0.0395(18) Uani 1 1 d . . .
H13 H 0.5132 0.1797 -0.0471 0.047 Uiso 1 1 calc R . .
C14 C 0.2075(8) 0.3797(4) -0.0279(2) 0.049(2) Uani 1 1 d U . .
C16 C 0.8051(8) -0.1272(5) 0.12682(18) 0.0423(19) Uani 1 1 d . . .
C17 C 0.7455(8) -0.0999(4) 0.18547(19) 0.044(2) Uani 1 1 d . . .
C18 C 0.6637(9) -0.1667(5) 0.18920(19) 0.061(2) Uani 1 1 d . . .
H18 H 0.6459 -0.2029 0.1707 0.073 Uiso 1 1 calc R . .
C19 C 0.6101(8) -0.1800(5) 0.21897(19) 0.056(2) Uani 1 1 d . . .
H19 H 0.5570 -0.2260 0.2213 0.068 Uiso 1 1 calc R . .
C20 C 0.6311(8) -0.1278(4) 0.24612(18) 0.0416(19) Uani 1 1 d . . .
C21 C 0.7187(9) -0.0627(4) 0.24349(18) 0.051(2) Uani 1 1 d . . .
H21 H 0.7382 -0.0274 0.2624 0.061 Uiso 1 1 calc R . .
C22 C 0.7776(8) -0.0492(4) 0.21336(17) 0.0421(19) Uani 1 1 d . . .
H22 H 0.8396 -0.0056 0.2119 0.051 Uiso 1 1 calc R . .
C23 C 0.5640(9) -0.1401(5) 0.2776(2) 0.055(2) Uani 1 1 d . . .
C24 C 0.9716(8) -0.1108(4) 0.01038(17) 0.0355(18) Uani 1 1 d . . .
C25 C 0.9602(7) -0.1223(4) -0.05427(15) 0.0267(16) Uani 1 1 d . . .
C26 C 1.0597(7) -0.1824(4) -0.05599(17) 0.0348(17) Uani 1 1 d . . .
H26 H 1.0836 -0.2178 -0.0372 0.042 Uiso 1 1 calc R . .
C27 C 1.1252(7) -0.1902(4) -0.08613(16) 0.0315(17) Uani 1 1 d . . .
H27 H 1.1927 -0.2318 -0.0877 0.038 Uiso 1 1 calc R . .
C28 C 1.0932(7) -0.1390(4) -0.11310(16) 0.0283(16) Uani 1 1 d . . .
C29 C 0.9922(7) -0.0784(4) -0.11107(16) 0.0321(17) Uani 1 1 d . . .
H29 H 0.9705 -0.0425 -0.1297 0.038 Uiso 1 1 calc R . .
C30 C 0.9231(7) -0.0705(4) -0.08208(16) 0.0330(17) Uani 1 1 d . . .
H30 H 0.8514 -0.0303 -0.0811 0.040 Uiso 1 1 calc R . .
C31 C 1.1721(8) -0.1437(5) -0.14404(17) 0.043(2) Uani 1 1 d . . .
N1 N 0.5888(6) 0.1176(3) 0.01400(13) 0.0311(13) Uani 1 1 d . . .
H1 H 0.6702 0.1094 0.0041 0.037 Uiso 1 1 calc R . .
N2 N 0.7889(6) -0.0786(3) 0.15337(14) 0.0417(15) Uani 1 1 d . . .
H2A H 0.8067 -0.0306 0.1503 0.050 Uiso 1 1 calc R . .
N3 N 0.8940(6) -0.1082(3) -0.02407(13) 0.0365(15) Uani 1 1 d . . .
H3 H 0.7920 -0.0967 -0.0283 0.044 Uiso 1 1 calc R . .
Ni2 Ni 0.36180(9) -0.24523(6) 0.31608(2) 0.0365(3) Uani 1 1 d . . .
Ni1 Ni 0.0000 0.5000 0.0000 0.0339(3) Uani 1 2 d SD . .
O1 O 0.4429(5) 0.0702(3) 0.05168(11) 0.0451(13) Uani 1 1 d . . .
O2 O 0.1545(5) 0.4104(2) -0.00375(12) 0.0376(12) Uani 1 1 d U . .
O3 O 0.1830(6) 0.4012(3) -0.06030(13) 0.0642(16) Uani 1 1 d . . .
O4 O 0.8207(6) -0.1944(3) 0.12940(12) 0.0609(15) Uani 1 1 d . . .
O5 O 0.4844(5) -0.1995(3) 0.27965(11) 0.0447(13) Uani 1 1 d . A .
O6 O 0.5833(7) -0.0884(3) 0.30227(14) 0.0717(17) Uani 1 1 d . . .
O7 O 1.1146(6) -0.1295(3) 0.01971(12) 0.0563(15) Uani 1 1 d . . .
O8 O 1.2350(5) -0.2078(3) -0.14779(10) 0.0383(12) Uani 1 1 d . . .
O9 O 1.1698(6) -0.0879(3) -0.16312(13) 0.0615(16) Uani 1 1 d . . .

loop_
_atom_site_aniso_label
_atom_site_aniso_U_11
_atom_site_aniso_U_22
_atom_site_aniso_U_33
_atom_site_aniso_U_23
_atom_site_aniso_U_13
_atom_site_aniso_U_12
C1 0.023(3) 0.039(4) 0.017(3) 0.000(3) 0.008(3) 0.010(3)
C2 0.034(4) 0.039(5) 0.022(4) 0.000(3) 0.010(3) 0.002(3)
C3 0.031(4) 0.034(4) 0.030(4) 0.008(3) 0.010(3) 0.009(3)
C4 0.038(4) 0.034(4) 0.030(4) 0.010(3) 0.007(3) 0.005(3)
C5 0.029(4) 0.035(4) 0.025(4) -0.003(3) 0.016(3) 0.012(3)
C6 0.029(4) 0.030(4) 0.023(4) 0.005(3) -0.005(3) 0.002(3)
C7 0.042(4) 0.025(4) 0.029(4) -0.003(3) 0.008(3) 0.006(4)
C8 0.038(4) 0.031(4) 0.032(4) -0.001(4) 0.005(3) 0.014(4)
C9 0.065(5) 0.040(5) 0.036(4) -0.009(4) -0.011(4) 0.019(4)
C10 0.037(4) 0.048(5) 0.034(4) -0.012(4) 0.016(3) 0.006(4)
C11 0.044(4) 0.031(4) 0.033(4) 0.003(3) 0.006(3) 0.000(4)
C12 0.052(5) 0.041(5) 0.042(4) -0.005(4) 0.018(4) 0.005(4)
C13 0.047(4) 0.038(5) 0.039(4) 0.000(4) 0.021(4) 0.013(4)
C14 0.043(5) 0.028(5) 0.074(6) 0.001(4) 0.006(4) 0.012(4)
C16 0.052(5) 0.036(5) 0.038(5) 0.000(4) 0.005(4) -0.001(4)
C17 0.040(4) 0.047(5) 0.043(5) 0.009(4) 0.003(4) 0.016(4)
C18 0.086(6) 0.060(6) 0.039(5) -0.002(4) 0.019(5) -0.021(5)
C19 0.066(6) 0.066(6) 0.039(5) 0.004(5) 0.016(4) -0.021(5)
C20 0.043(4) 0.043(5) 0.040(5) 0.013(4) 0.011(4) 0.003(4)
C21 0.074(6) 0.049(6) 0.035(4) 0.003(4) 0.023(4) -0.002(5)
C22 0.057(5) 0.040(5) 0.033(4) 0.007(4) 0.020(4) 0.000(4)
C23 0.056(5) 0.062(7) 0.050(5) 0.002(5) 0.016(4) -0.005(5)
C24 0.042(4) 0.037(5) 0.031(4) 0.003(3) 0.015(4) 0.011(4)
C25 0.017(3) 0.046(5) 0.022(4) -0.002(3) 0.015(3) -0.005(3)
C26 0.033(4) 0.028(4) 0.040(4) 0.006(3) 0.000(3) 0.000(3)
C27 0.026(4) 0.042(5) 0.030(4) 0.000(4) 0.014(3) 0.003(3)
C28 0.020(3) 0.032(4) 0.035(4) -0.003(3) 0.012(3) 0.001(3)
C29 0.030(4) 0.041(5) 0.031(4) 0.003(3) 0.017(3) 0.002(3)
C30 0.029(4) 0.032(4) 0.040(4) -0.002(3) 0.013(3) 0.008(3)
C31 0.053(5) 0.055(6) 0.026(4) -0.004(4) 0.018(4) 0.016(4)
N1 0.029(3) 0.030(4) 0.038(3) 0.003(3) 0.015(3) 0.013(3)
N2 0.056(4) 0.039(4) 0.034(3) 0.012(3) 0.018(3) 0.000(3)
N3 0.035(3) 0.046(4) 0.027(3) 0.000(3) 0.001(3) 0.014(3)
Ni2 0.0341(5) 0.0486(6) 0.0280(4) 0.0046(5) 0.0095(3) -0.0027(5)
Ni1 0.0326(7) 0.0282(8) 0.0412(7) 0.0066(6) 0.0085(6) 0.0079(6)
O1 0.048(3) 0.047(3) 0.040(3) 0.008(2) 0.009(2) 0.014(3)
O2 0.036(3) 0.034(3) 0.049(3) 0.004(2) 0.021(2) 0.017(2)
O3 0.084(4) 0.059(4) 0.053(4) 0.017(3) 0.021(3) 0.040(3)
O4 0.112(5) 0.033(3) 0.045(3) 0.011(3) 0.032(3) 0.008(3)
O5 0.047(3) 0.054(4) 0.037(3) 0.008(3) 0.019(2) -0.007(3)
O6 0.102(4) 0.070(4) 0.055(4) 0.003(3) 0.045(3) -0.020(4)
O7 0.057(3) 0.061(4) 0.048(3) 0.003(3) 0.005(3) 0.030(3)
O8 0.037(3) 0.053(4) 0.035(3) -0.006(2) 0.029(2) 0.001(3)
O9 0.092(4) 0.050(4) 0.061(3) 0.028(3) 0.057(3) 0.028(3)

loop_
_atom_type_symbol
_atom_type_description
_atom_type_scat_dispersion_real
_atom_type_scat_dispersion_imag
_atom_type_scat_source
C C 0.0033 0.0016 'International Tables Vol C Tables 4.2.6.8 and 6.1.1.4'
H H 0.0000 0.0000 'International Tables Vol C Tables 4.2.6.8 and 6.1.1.4'
O O 0.0106 0.0060 'International Tables Vol C Tables 4.2.6.8 and 6.1.1.4'
N N 0.0061 0.0033 'International Tables Vol C Tables 4.2.6.8 and 6.1.1.4'
Ni Ni 0.3393 1.1124 'International Tables Vol C Tables 4.2.6.8 and 6.1.1.4'

loop_
_geom_angle_atom_site_label_1
_geom_angle_atom_site_label_2
_geom_angle_atom_site_label_3
_geom_angle
_geom_angle_site_symmetry_1
_geom_angle_site_symmetry_3
C32 N4 C37 116.4(7) . 3_565
C32 N4 Ni1 109.9(5) . .
C37 N4 Ni1 111.4(4) 3_565 .
C32 N4 H4A 105.2 . .
C37 N4 H4A 106.0 3_565 .
Ni1 N4 H4A 107.3 . .
C32 N4 H4'A 97.4 . .
C37 N4 H4'A 112.7 3_565 .
Ni1 N4 H4'A 108.1 . .
H4A N4 H4'A 8.3 . .
N4 C32 C33 105.9(7) . .
N4 C32 H32B 108.3 . .
C33 C32 H32B 107.5 . .
N4 C32 H32D 113.1 . .
C33 C32 H32D 113.0 . .
H32B C32 H32D 108.8 . .
N4 C32 H37C 113.5 . .
C33 C32 H37C 118.8 . .
H32B C32 H37C 102.2 . .
H32D C32 H37C 7.2 . .
N4 C32 H37D 97.7 . .
C33 C32 H37D 121.1 . .
H32B C32 H37D 14.7 . .
H32D C32 H37D 105.2 . .
H37C C32 H37D 98.2 . .
N5 C33 C32 112.3(7) . .
N5 C33 H33A 109.9 . .
C32 C33 H33A 110.6 . .
N5 C33 H33B 109.0 . .
C32 C33 H33B 106.7 . .
H33A C33 H33B 108.3 . .
N5 C33 H35C 116.8 . .
C32 C33 H35C 96.8 . .
H33A C33 H35C 109.8 . .
H33B C33 H35C 10.4 . .
C33 N5 C36 111.9(8) . .
C33 N5 C34 116.1(7) . .
C36 N5 C34 103.2(6) . .
C33 N5 Ni1 106.0(5) . .
C36 N5 Ni1 114.0(6) . .
C34 N5 Ni1 105.8(5) . .
N6 C34 N5 102.3(7) . .
N6 C34 H34A 112.6 . .
N5 C34 H34A 112.7 . .
N6 C34 H34B 109.9 . .
N5 C34 H34B 109.7 . .
H34A C34 H34B 109.5 . .
N6 C34 H36C 138.1 . .
N5 C34 H36C 92.8 . .
H34A C34 H36C 96.5 . .
H34B C34 H36C 28.9 . .
N6 C34 H36D 121.4 . .
N5 C34 H36D 108.0 . .
H34A C34 H36D 8.9 . .
H34B C34 H36D 105.3 . .
H36C C34 H36D 89.3 . .
N6 C35 C36 104.8(6) . .
N6 C35 H35A 110.6 . .
C36 C35 H35A 113.1 . .
N6 C35 H35B 109.9 . .
C36 C35 H35B 109.4 . .
H35A C35 H35B 108.9 . .
N6 C35 H33C 32.0 . .
C36 C35 H33C 108.5 . .
H35A C35 H33C 131.2 . .
H35B C35 H33C 79.0 . .
N6 C35 H33D 94.9 . .
C36 C35 H33D 102.0 . .
H35A C35 H33D 23.7 . .
H35B C35 H33D 132.4 . .
H33C C35 H33D 123.4 . .
N5 C36 C35 103.9(6) . .
N5 C36 H36A 111.0 . .
C35 C36 H36A 111.0 . .
N5 C36 H36B 111.0 . .
C35 C36 H36B 111.0 . .
H36A C36 H36B 109.0 . .
N5 C36 H34C 103.2 . .
C35 C36 H34C 126.2 . .
H36A C36 H34C 101.1 . .
H36B C36 H34C 15.3 . .
N5 C36 H34D 89.6 . .
C35 C36 H34D 135.5 . .
H36A C36 H34D 27.6 . .
H36B C36 H34D 102.7 . .
H34C C36 H34D 89.8 . .
C37 N6 C34 112.2(7) . .
C37 N6 C35 111.1(8) . .
C34 N6 C35 106.3(6) . .
C37 N6 H33C 147.9 . .
C34 N6 H33C 99.2 . .
C35 N6 H33C 50.3 . .
N4 C37 N6 122.7(7) 3_565 .
N4 C37 H37A 108.6 3_565 .
N6 C37 H37A 106.2 . .
N4 C37 H37B 105.4 3_565 .
N6 C37 H37B 106.5 . .
H37A C37 H37B 106.5 . .
N4 C37 H32A 113.3 3_565 .
N6 C37 H32A 100.6 . .
H37A C37 H32A 5.8 . .
H37B C37 H32A 107.5 . .
N4 C37 H32C 115.3 3_565 .
N6 C37 H32C 82.7 . .
H37A C37 H32C 119.9 . .
H37B C37 H32C 24.5 . .
H32A C37 H32C 118.6 . .
N4' C32' C33' 105.0(11) 3_565 .
N4' C32' H37A 108.8 3_565 .
C33' C32' H37A 115.0 . .
N4' C32' H37B 99.4 3_565 .
C33' C32' H37B 129.7 . .
H37A C32' H37B 97.0 . .
N4' C32' H32A 113.9 3_565 .
C33' C32' H32A 110.4 . .
H37A C32' H32A 5.7 . .
H37B C32' H32A 98.2 . .
N4' C32' H32C 109.5 3_565 .
C33' C32' H32C 108.3 . .
H37A C32' H32C 110.0 . .
H37B C32' H32C 21.4 . .
H32A C32' H32C 109.5 . .
N5' C33' C32' 107.7(9) . .
N5' C33' H35A 117.9 . .
C32' C33' H35A 100.9 . .
N5' C33' H33C 111.4 . .
C32' C33' H33C 110.5 . .
H35A C33' H33C 107.8 . .
N5' C33' H33D 109.6 . .
C32' C33' H33D 109.1 . .
H35A C33' H33D 9.6 . .
H33C C33' H33D 108.5 . .
C33' N5' C36' 111.0(11) . .
C33' N5' C34' 114.6(9) . .
C36' N5' C34' 104.3(8) . .
C33' N5' Ni1 108.9(6) . .
C36' N5' Ni1 110.5(7) . .
C34' N5' Ni1 107.4(7) . .
N6' C34' N5' 101.3(9) . .
N6' C34' H34C 111.1 . .
N5' C34' H34C 112.8 . .
N6' C34' H34D 111.6 . .
N5' C34' H34D 110.1 . .
H34C C34' H34D 109.8 . .
N6' C35' C36' 103.4(8) . .
N6' C35' H33A 29.6 . .
C36' C35' H33A 108.0 . .
N6' C35' H33B 91.8 . .
C36' C35' H33B 104.6 . .
H33A C35' H33B 117.4 . .
N6' C35' H35C 110.6 . .
C36' C35' H35C 114.0 . .
H33A C35' H35C 129.1 . .
H33B C35' H35C 25.1 . .
N6' C35' H35D 109.9 . .
C36' C35' H35D 109.7 . .
H33A C35' H35D 81.2 . .
H33B C35' H35D 133.0 . .
H35C C35' H35D 109.0 . .
N5' C36' C35' 103.8(7) . .
N5' C36' H34A 106.0 . .
C35' C36' H34A 122.3 . .
N5' C36' H34B 91.3 . .
C35' C36' H34B 135.9 . .
H34A C36' H34B 91.4 . .
N5' C36' H36C 107.6 . .
C35' C36' H36C 108.3 . .
H34A C36' H36C 108.1 . .
H34B C36' H36C 28.3 . .
N5' C36' H36D 114.8 . .
C35' C36' H36D 112.9 . .
H34A C36' H36D 10.6 . .
H34B C36' H36D 96.8 . .
H36C C36' H36D 109.2 . .
C34' N6' C37' 113.3(11) . .
C34' N6' C35' 108.0(9) . .
C37' N6' C35' 108.8(12) . .
C34' N6' H33A 99.7 . .
C37' N6' H33A 146.9 . .
C35' N6' H33A 55.4 . .
N6' C37' H32B 87.3 . .
N6' C37' H32D 103.5 . .
H32B C37' H32D 116.5 . .
N6' C37' H37C 107.1 . .
H32B C37' H37C 110.9 . .
H32D C37' H37C 6.4 . .
N6' C37' H37D 104.6 . .
H32B C37' H37D 17.5 . .
H32D C37' H37D 113.1 . .
H37C C37' H37D 106.8 . .
C49 N7 C38 113.9(8) . .
C49 N7 Ni2 108.1(8) . .
C38 N7 Ni2 114.7(7) . .
C49 N7 H7A 107.8 . .
C38 N7 H7A 105.7 . .
Ni2 N7 H7A 106.2 . .
C49 N7 H10B 102.5 . .
C38 N7 H10B 108.6 . .
Ni2 N7 H10B 108.2 . .
H7A N7 H10B 5.3 . .
N8 C38 N7 118.9(10) . .
N8 C38 H38A 107.5 . .
N7 C38 H38A 109.3 . .
N8 C38 H38B 106.6 . .
N7 C38 H38B 106.9 . .
H38A C38 H38B 107.0 . .
N8 C38 H43C 77.3 . .
N7 C38 H43C 119.6 . .
H38A C38 H43C 120.5 . .
H38B C38 H43C 29.6 . .
N8 C38 H43D 83.2 . .
N7 C38 H43D 115.5 . .
H38A C38 H43D 26.0 . .
H38B C38 H43D 124.2 . .
H43C C38 H43D 124.4 . .
C38 N8 C39 113.3(10) . .
C38 N8 C41 112.0(9) . .
C39 N8 C41 106.0(8) . .
C38 N8 H42C 161.1 . .
C39 N8 H42C 80.1 . .
C41 N8 H42C 49.6 . .
C38 N8 H43C 32.7 . .
C39 N8 H43C 90.5 . .
C41 N8 H43C 143.9 . .
H42C N8 H43C 166.2 . .
N8 C39 N9 99.2(9) . .
N8 C39 H39A 112.0 . .
N9 C39 H39A 114.4 . .
N8 C39 H39B 110.9 . .
N9 C39 H39B 109.8 . .
H39A C39 H39B 110.1 . .
N8 C39 H40C 145.0 . .
N9 C39 H40C 92.9 . .
H39A C39 H40C 92.1 . .
H39B C39 H40C 34.4 . .
N8 C39 H40D 135.3 . .
N9 C39 H40D 100.0 . .
H39A C39 H40D 23.9 . .
H39B C39 H40D 99.7 . .
H40C C39 H40D 73.3 . .
N9 C40 C41 100.2(9) . .
N9 C40 H40A 108.4 . .
C41 C40 H40A 112.6 . .
N9 C40 H40B 114.2 . .
C41 C40 H40B 111.2 . .
H40A C40 H40B 109.9 . .
N9 C40 H39C 91.0 . .
C41 C40 H39C 137.3 . .
H40A C40 H39C 102.2 . .
H40B C40 H39C 30.0 . .
N9 C40 H39D 83.3 . .
C41 C40 H39D 150.7 . .
H40A C40 H39D 40.7 . .
H40B C40 H39D 93.1 . .
H39C C40 H39D 71.0 . .
N9 C40 H42D 94.6 . .
C41 C40 H42D 21.9 . .
H40A C40 H42D 95.0 . .
H40B C40 H42D 131.8 . .
H39C C40 H42D 159.2 . .
H39D C40 H42D 129.5 . .
N8 C41 C40 106.7(8) . .
N8 C41 H41A 108.9 . .
C40 C41 H41A 109.9 . .
N8 C41 H41B 111.2 . .
C40 C41 H41B 111.6 . .
H41A C41 H41B 108.6 . .
N8 C41 H42C 38.6 . .
C40 C41 H42C 94.2 . .
H41A C41 H42C 145.7 . .
H41B C41 H42C 83.2 . .
N8 C41 H42D 99.0 . .
C40 C41 H42D 62.5 . .
H41A C41 H42D 53.8 . .
H41B C41 H42D 149.3 . .
H42C C41 H42D 126.1 . .
C40 N9 C42 112.2(10) . .
C40 N9 C39 106.0(10) . .
C42 N9 C39 112.7(10) . .
C40 N9 Ni2 117.1(9) . .
C42 N9 Ni2 101.0(9) . .
C39 N9 Ni2 108.1(9) . .
N9 C42 C43 114.3(12) . .
N9 C42 H42A 112.3 . .
C43 C42 H42A 108.9 . .
N9 C42 H42B 107.3 . .
C43 C42 H42B 106.2 . .
H42A C42 H42B 107.5 . .
N10 C43 C42 104.8(10) . .
N10 C43 H43A 107.1 . .
C42 C43 H43A 108.5 . .
N10 C43 H43B 114.9 . .
C42 C43 H43B 112.4 . .
H43A C43 H43B 108.9 . .
N10 C43 H38C 98.0 . .
C42 C43 H38C 119.1 . .
H43A C43 H38C 117.3 . .
H43B C43 H38C 17.0 . .
N10 C43 H38D 103.6 . .
C42 C43 H38D 136.0 . .
H43A C43 H38D 30.0 . .
H43B C43 H38D 84.4 . .
H38C C43 H38D 89.0 . .
C43 N10 C44 117.1(8) . .
C43 N10 Ni2 106.4(8) . .
C44 N10 Ni2 111.0(7) . .
C43 N10 H10A 105.9 . .
C44 N10 H10A 107.3 . .
Ni2 N10 H10A 108.9 . .
C43 N10 H7'A 106.1 . .
C44 N10 H7'A 110.5 . .
Ni2 N10 H7'A 104.9 . .
H10A N10 H7'A 4.2 . .
N10 C44 N11 122.9(10) . .
N10 C44 H44A 105.0 . .
N11 C44 H44A 106.5 . .
N10 C44 H44B 109.3 . .
N11 C44 H44B 105.3 . .
H44A C44 H44B 106.9 . .
N10 C44 H49C 125.4 . .
N11 C44 H49C 88.6 . .
H44A C44 H49C 21.2 . .
H44B C44 H49C 101.7 . .
N10 C44 H49D 105.2 . .
N11 C44 H49D 91.1 . .
H44A C44 H49D 127.9 . .
H44B C44 H49D 22.0 . .
H49C C44 H49D 118.7 . .
C44 N11 C47 111.2(10) . .
C44 N11 C45 112.4(10) . .
C47 N11 C45 108.0(9) . .
C44 N11 H48D 158.5 . .
C47 N11 H48D 48.6 . .
C45 N11 H48D 84.5 . .
N11 C45 N12 98.9(9) . .
N11 C45 H45A 110.3 . .
N12 C45 H45A 108.1 . .
N11 C45 H45B 112.8 . .
N12 C45 H45B 116.0 . .
H45A C45 H45B 110.1 . .
N11 C45 H46C 131.5 . .
N12 C45 H46C 104.5 . .
H45A C45 H46C 101.9 . .
H45B C45 H46C 19.1 . .
N11 C45 H46D 142.3 . .
N12 C45 H46D 93.5 . .
H45A C45 H46D 32.2 . .
H45B C45 H46D 92.8 . .
H46C C45 H46D 78.1 . .
N12 C46 C47 103.6(9) . .
N12 C46 H46A 113.4 . .
C47 C46 H46A 111.0 . .
N12 C46 H46B 108.3 . .
C47 C46 H46B 111.0 . .
H46A C46 H46B 109.5 . .
N12 C46 H45C 82.6 . .
C47 C46 H45C 143.9 . .
H46A C46 H45C 98.3 . .
H46B C46 H45C 36.2 . .
N12 C46 H45D 92.0 . .
C47 C46 H45D 136.3 . .
H46A C46 H45D 27.9 . .
H46B C46 H45D 102.0 . .
H45C C46 H45D 77.8 . .
N12 C46 H48C 98.6 . .
C47 C46 H48C 22.4 . .
H46A C46 H48C 131.5 . .
H46B C46 H48C 92.5 . .
H45C C46 H48C 122.1 . .
H45D C46 H48C 158.4 . .
N11 C47 C46 103.6(9) . .
N11 C47 H47A 109.7 . .
C46 C47 H47A 112.0 . .
N11 C47 H47B 110.9 . .
C46 C47 H47B 111.5 . .
H47A C47 H47B 109.0 . .
N11 C47 H48C 98.3 . .
C46 C47 H48C 70.9 . .
H47A C47 H48C 149.5 . .
H47B C47 H48C 47.4 . .
N11 C47 H48D 30.5 . .
C46 C47 H48D 97.0 . .
H47A C47 H48D 85.5 . .
H47B C47 H48D 138.7 . .
H48C C47 H48D 124.8 . .
C48 N12 C46 111.8(11) . .
C48 N12 C45 112.2(10) . .
C46 N12 C45 103.2(9) . .
C48 N12 Ni2 104.6(9) . .
C46 N12 Ni2 116.9(9) . .
C45 N12 Ni2 108.4(9) . .
N12 C48 C49 112.4(13) . .
N12 C48 H48A 108.5 . .
C49 C48 H48A 110.2 . .
N12 C48 H48B 110.4 . .
C49 C48 H48B 107.8 . .
H48A C48 H48B 107.5 . .
N12 C48 H47D 121.3 . .
C49 C48 H47D 90.8 . .
H48A C48 H47D 19.7 . .
H48B C48 H47D 112.2 . .
N7 C49 C48 105.8(11) . .
N7 C49 H49A 111.4 . .
C48 C49 H49A 112.2 . .
N7 C49 H49B 109.4 . .
C48 C49 H49B 109.3 . .
H49A C49 H49B 108.7 . .
N7 C49 H44C 96.7 . .
C48 C49 H44C 130.0 . .
H49A C49 H44C 19.2 . .
H49B C49 H44C 103.9 . .
N7 C49 H44D 101.8 . .
C48 C49 H44D 126.9 . .
H49A C49 H44D 98.2 . .
H49B C49 H44D 17.5 . .
H44C C49 H44D 89.6 . .
N8' C38' H43A 83.3 . .
N8' C38' H43B 90.1 . .
H43A C38' H43B 119.8 . .
N8' C38' H38C 107.3 . .
H43A C38' H38C 133.8 . .
H43B C38' H38C 22.0 . .
N8' C38' H38D 106.3 . .
H43A C38' H38D 30.1 . .
H43B C38' H38D 99.9 . .
H38C C38' H38D 107.0 . .
C38' N8' C39' 113.7(11) . .
C38' N8' C41' 111.6(10) . .
C39' N8' C41' 109.0(9) . .
C38' N8' H42A 170.1 . .
C39' N8' H42A 74.8 . .
C41' N8' H42A 59.4 . .
C38' N8' H42B 94.7 . .
C39' N8' H42B 105.0 . .
C41' N8' H42B 22.4 . .
H42A N8' H42B 77.6 . .
N9' C39' N8' 98.2(10) . .
N9' C39' H40A 87.7 . .
N8' C39' H40A 147.8 . .
N9' C39' H40B 94.5 . .
N8' C39' H40B 141.0 . .
H40A C39' H40B 69.1 . .
N9' C39' H42A 95.6 . .
N8' C39' H42A 30.8 . .
H40A C39' H42A 176.6 . .
H40B C39' H42A 111.4 . .
N9' C39' H39C 113.2 . .
N8' C39' H39C 112.4 . .
H40A C39' H39C 93.8 . .
H40B C39' H39C 30.0 . .
H42A C39' H39C 85.7 . .
N9' C39' H39D 110.6 . .
N8' C39' H39D 111.5 . .
H40A C39' H39D 38.4 . .
H40B C39' H39D 97.9 . .
H42A C39' H39D 138.8 . .
H39C C39' H39D 110.4 . .
N9' C40' C41' 102.1(10) . .
N9' C40' H39A 92.9 . .
C41' C40' H39A 138.3 . .
N9' C40' H39B 85.4 . .
C41' C40' H39B 142.6 . .
H39A C40' H39B 76.5 . .
N9' C40' H42B 91.4 . .
C41' C40' H42B 22.2 . .
H39A C40' H42B 160.1 . .
H39B C40' H42B 123.3 . .
N9' C40' H40C 108.2 . .
C41' C40' H40C 110.6 . .
H39A C40' H40C 100.8 . .
H39B C40' H40C 34.4 . .
H42B C40' H40C 96.3 . .
N9' C40' H40D 113.4 . .
C41' C40' H40D 112.5 . .
H39A C40' H40D 27.9 . .
H39B C40' H40D 97.1 . .
H42B C40' H40D 134.7 . .
H40C C40' H40D 109.7 . .
N8' C41' C40' 103.4(9) . .
N8' C41' H42A 32.0 . .
C40' C41' H42A 92.8 . .
N8' C41' H42B 81.9 . .
C40' C41' H42B 71.0 . .
H42A C41' H42B 106.9 . .
N8' C41' H41C 109.8 . .
C40' C41' H41C 112.3 . .
H42A C41' H41C 140.6 . .
H42B C41' H41C 58.2 . .
N8' C41' H41D 111.6 . .
C40' C41' H41D 110.7 . .
H42A C41' H41D 88.2 . .
H42B C41' H41D 164.9 . .
H41C C41' H41D 109.0 . .
C39' N9' C42' 116.1(11) . .
C39' N9' C40' 105.4(10) . .
C42' N9' C40' 110.7(12) . .
C39' N9' Ni2 110.9(11) . .
C42' N9' Ni2 100.7(11) . .
C40' N9' Ni2 113.2(11) . .
N9' C42' C43' 115.9(16) . .
N9' C42' H41A 126.6 . .
C43' C42' H41A 86.6 . .
N9' C42' H42C 111.8 . .
C43' C42' H42C 109.5 . .
H41A C42' H42C 103.3 . .
N9' C42' H42D 105.0 . .
C43' C42' H42D 107.3 . .
H41A C42' H42D 24.1 . .
H42C C42' H42D 106.7 . .
C42' C43' H38A 130.6 . .
C42' C43' H38B 133.0 . .
H38A C43' H38B 84.2 . .
C42' C43' H43C 111.3 . .
H38A C43' H43C 97.7 . .
H38B C43' H43C 22.4 . .
C42' C43' H43D 108.5 . .
H38A C43' H43D 22.2 . .
H38B C43' H43D 101.4 . .
H43C C43' H43D 109.1 . .
N11' C44' H49A 84.1 . .
N11' C44' H49B 90.5 . .
H49A C44' H49B 121.8 . .
N11' C44' H44C 106.4 . .
H49A C44' H44C 22.3 . .
H49B C44' H44C 122.3 . .
N11' C44' H44D 110.1 . .
H49A C44' H44D 114.5 . .
H49B C44' H44D 21.1 . .
H44C C44' H44D 107.4 . .
C47' N11' C44' 115.7(10) . .
C47' N11' C45' 108.8(9) . .
C44' N11' C45' 113.4(11) . .
C47' N11' H48A 15.3 . .
C44' N11' H48A 102.9 . .
C45' N11' H48A 109.2 . .
C47' N11' H48B 65.3 . .
C44' N11' H48B 166.1 . .
C45' N11' H48B 77.8 . .
H48A N11' H48B 79.9 . .
N12' C45' N11' 98.0(10) . .
N12' C45' H46A 97.7 . .
N11' C45' H46A 132.3 . .
N12' C45' H46B 92.9 . .
N11' C45' H46B 150.0 . .
H46A C45' H46B 73.1 . .
N12' C45' H48B 100.0 . .
N11' C45' H48B 31.2 . .
H46A C45' H48B 101.5 . .
H46B C45' H48B 166.6 . .
N12' C45' H45C 112.2 . .
N11' C45' H45C 113.3 . .
H46A C45' H45C 101.7 . .
H46B C45' H45C 37.1 . .
H48B C45' H45C 136.8 . .
N12' C45' H45D 110.5 . .
N11' C45' H45D 112.1 . .
H46A C45' H45D 21.2 . .
H46B C45' H45D 89.7 . .
H48B C45' H45D 82.6 . .
H45C C45' H45D 110.2 . .
N12' C46' C47' 101.0(9) . .
N12' C46' H45A 85.3 . .
C47' C46' H45A 140.3 . .
N12' C46' H45B 98.6 . .
C47' C46' H45B 133.3 . .
H45A C46' H45B 83.0 . .
N12' C46' H48A 95.8 . .
C47' C46' H48A 14.6 . .
H45A C46' H48A 126.9 . .
H45B C46' H48A 147.9 . .
N12' C46' H46C 115.7 . .
C47' C46' H46C 113.2 . .
H45A C46' H46C 98.2 . .
H45B C46' H46C 22.1 . .
H48A C46' H46C 127.3 . .
N12' C46' H46D 107.4 . .
C47' C46' H46D 109.4 . .
H45A C46' H46D 33.7 . .
H45B C46' H46D 104.3 . .
H48A C46' H46D 98.5 . .
H46C C46' H46D 109.6 . .
N11' C47' C46' 104.7(9) . .
N11' C47' H48A 85.9 . .
C46' C47' H48A 79.8 . .
N11' C47' H48B 33.6 . .
C46' C47' H48B 97.8 . .
H48A C47' H48B 117.4 . .
N11' C47' H47C 113.6 . .
C46' C47' H47C 110.0 . .
H48A C47' H47C 153.7 . .
H48B C47' H47C 86.2 . .
N11' C47' H47D 106.4 . .
C46' C47' H47D 113.3 . .
H48A C47' H47D 46.2 . .
H48B C47' H47D 136.6 . .
H47C C47' H47D 108.9 . .
C48' N12' C45' 114.5(10) . .
C48' N12' C46' 113.0(11) . .
C45' N12' C46' 106.2(9) . .
C48' N12' Ni2 101.5(10) . .
C45' N12' Ni2 106.9(9) . .
C46' N12' Ni2 114.8(10) . .
N12' C48' C49' 117.1(17) . .
N12' C48' H47B 128.9 . .
C49' C48' H47B 90.5 . .
N12' C48' H48C 108.1 . .
C49' C48' H48C 109.4 . .
H47B C48' H48C 22.2 . .
N12' C48' H48D 107.5 . .
C49' C48' H48D 107.6 . .
H47B C48' H48D 102.9 . .
H48C C48' H48D 106.6 . .
C48' C49' H44A 122.7 . .
C48' C49' H44B 129.3 . .
H44A C49' H44B 91.4 . .
C48' C49' H49C 114.0 . .
H44A C49' H49C 15.9 . .
H44B C49' H49C 88.5 . .
C48' C49' H49D 108.1 . .
H44A C49' H49D 114.7 . .
H44B C49' H49D 24.0 . .
H49C C49' H49D 109.4 . .
C2 C1 C6 117.2(6) . .
C2 C1 C7 121.1(6) . .
C6 C1 C7 121.8(5) . .
C1 C2 C3 122.0(6) . .
C1 C2 H2 119.0 . .
C3 C2 H2 119.0 . .
C4 C3 C2 120.2(6) . .
C4 C3 C16 120.4(6) . .
C2 C3 C16 119.1(6) . .
C3 C4 C5 120.1(6) . .
C3 C4 H4 120.0 . .
C5 C4 H4 120.0 . .
C4 C5 C6 118.5(6) . .
C4 C5 C24 121.2(6) . .
C6 C5 C24 120.3(6) . .
C5 C6 C1 122.0(6) . .
C5 C6 H6 119.0 . .
C1 C6 H6 119.0 . .
O1 C7 N1 122.6(6) . .
O1 C7 C1 118.3(6) . .
N1 C7 C1 119.1(6) . .
C13 C8 C9 119.6(6) . .
C13 C8 N1 120.1(6) . .
C9 C8 N1 120.3(6) . .
C10 C9 C8 119.6(6) . .
C10 C9 H9 120.2 . .
C8 C9 H9 120.2 . .
C9 C10 C11 120.5(6) . .
C9 C10 H10 119.8 . .
C11 C10 H10 119.8 . .
C12 C11 C10 119.2(6) . .
C12 C11 C14 123.6(7) . .
C10 C11 C14 117.2(7) . .
C11 C12 C13 119.2(7) . .
C11 C12 H12 120.4 . .
C13 C12 H12 120.4 . .
C8 C13 C12 121.9(6) . .
C8 C13 H13 119.0 . .
C12 C13 H13 119.0 . .
O2 C14 O3 126.2(7) . .
O2 C14 C11 117.3(7) . .
O3 C14 C11 116.5(7) . .
O4 C16 N2 126.2(7) . .
O4 C16 C3 120.6(7) . .
N2 C16 C3 113.2(6) . .
C22 C17 C18 119.2(7) . .
C22 C17 N2 117.5(7) . .
C18 C17 N2 123.1(7) . .
C19 C18 C17 120.5(8) . .
C19 C18 H18 119.8 . .
C17 C18 H18 119.8 . .
C18 C19 C20 121.2(8) . .
C18 C19 H19 119.4 . .
C20 C19 H19 119.4 . .
C19 C20 C21 118.9(7) . .
C19 C20 C23 121.2(7) . .
C21 C20 C23 119.9(7) . .
C22 C21 C20 120.3(7) . .
C22 C21 H21 119.8 . .
C20 C21 H21 119.8 . .
C17 C22 C21 119.7(7) . .
C17 C22 H22 120.2 . .
C21 C22 H22 120.2 . .
O5 C23 O6 121.5(7) . .
O5 C23 C20 119.3(8) . .
O6 C23 C20 119.2(8) . .
O7 C24 N3 122.3(6) . .
O7 C24 C5 123.4(6) . .
N3 C24 C5 114.1(6) . .
C26 C25 C30 120.8(6) . .
C26 C25 N3 122.4(6) . .
C30 C25 N3 116.8(6) . .
C25 C26 C27 118.7(6) . .
C25 C26 H26 120.6 . .
C27 C26 H26 120.6 . .
C28 C27 C26 121.1(6) . .
C28 C27 H27 119.4 . .
C26 C27 H27 119.4 . .
C27 C28 C29 119.6(6) . .
C27 C28 C31 121.4(6) . .
C29 C28 C31 118.9(6) . .
C30 C29 C28 120.3(6) . .
C30 C29 H29 119.8 . .
C28 C29 H29 119.8 . .
C29 C30 C25 119.4(6) . .
C29 C30 H30 120.3 . .
C25 C30 H30 120.3 . .
O9 C31 O8 126.7(7) . .
O9 C31 C28 118.8(7) . .
O8 C31 C28 114.5(7) . .
C7 N1 C8 125.1(5) . .
C7 N1 H1 117.5 . .
C8 N1 H1 117.5 . .
C16 N2 C17 125.1(6) . .
C16 N2 H2A 117.5 . .
C17 N2 H2A 117.5 . .
C24 N3 C25 127.0(5) . .
C24 N3 H3 116.5 . .
C25 N3 H3 116.5 . .
N7 Ni2 N10 179.3(2) . .
N7 Ni2 O5 93.2(2) . .
N10 Ni2 O5 87.2(2) . .
N7 Ni2 N9 93.2(4) . .
N10 Ni2 N9 87.5(4) . .
O5 Ni2 N9 88.3(3) . .
N7 Ni2 N12 85.0(4) . .
N10 Ni2 N12 94.3(4) . .
O5 Ni2 N12 92.0(3) . .
N9 Ni2 N12 178.2(5) . .
N7 Ni2 N12' 94.0(4) . .
N10 Ni2 N12' 85.4(4) . .
O5 Ni2 N12' 89.9(3) . .
N9 Ni2 N12' 172.7(5) . .
N12 Ni2 N12' 9.1(5) . .
N7 Ni2 O8 87.5(2) . 4_456
N10 Ni2 O8 92.1(2) . 4_456
O5 Ni2 O8 179.06(18) . 4_456
N9 Ni2 O8 91.0(3) . 4_456
N12 Ni2 O8 88.6(3) . 4_456
N12' Ni2 O8 90.6(3) . 4_456
N7 Ni2 N9' 88.0(4) . .
N10 Ni2 N9' 92.6(4) . .
O5 Ni2 N9' 89.7(4) . .
N9 Ni2 N9' 5.3(6) . .
N12 Ni2 N9' 172.9(5) . .
N12' Ni2 N9' 178.0(6) . .
O8 Ni2 N9' 89.7(4) 4_456 .
N4' Ni1 N4 180.0(3) 3_565 .
N4' Ni1 N4 0.002(1) 3_565 3_565
N4 Ni1 N4 179.998(1) . 3_565
N4' Ni1 O2 88.40(19) 3_565 3_565
N4 Ni1 O2 91.60(19) . 3_565
N4 Ni1 O2 88.40(19) 3_565 3_565
N4' Ni1 O2 91.60(19) 3_565 .
N4 Ni1 O2 88.40(19) . .
N4 Ni1 O2 91.59(19) 3_565 .
O2 Ni1 O2 180.0 3_565 .
N4' Ni1 N5' 98.8(3) 3_565 3_565
N4 Ni1 N5' 81.2(3) . 3_565
N4 Ni1 N5' 98.8(3) 3_565 3_565
O2 Ni1 N5' 89.8(3) 3_565 3_565
O2 Ni1 N5' 90.2(3) . 3_565
N4' Ni1 N5' 81.2(3) 3_565 .
N4 Ni1 N5' 98.8(3) . .
N4 Ni1 N5' 81.2(3) 3_565 .
O2 Ni1 N5' 90.2(3) 3_565 .
O2 Ni1 N5' 89.8(3) . .
N5' Ni1 N5' 179.998(1) 3_565 .
N4' Ni1 N5 83.0(2) 3_565 3_565
N4 Ni1 N5 97.0(2) . 3_565
N4 Ni1 N5 83.0(2) 3_565 3_565
O2 Ni1 N5 90.6(2) 3_565 3_565
O2 Ni1 N5 89.4(2) . 3_565
N5' Ni1 N5 15.8(3) 3_565 3_565
N5' Ni1 N5 164.2(3) . 3_565
N4' Ni1 N5 97.0(2) 3_565 .
N4 Ni1 N5 83.0(2) . .
N4 Ni1 N5 97.0(2) 3_565 .
O2 Ni1 N5 89.4(2) 3_565 .
O2 Ni1 N5 90.6(2) . .
N5' Ni1 N5 164.2(3) 3_565 .
N5' Ni1 N5 15.8(3) . .
N5 Ni1 N5 180.0(2) 3_565 .
C14 O2 Ni1 136.2(5) . .
C23 O5 Ni2 136.1(5) . .
C31 O8 Ni2 135.5(4) . 4_655

loop_
_geom_bond_atom_site_label_1
_geom_bond_atom_site_label_2
_geom_bond_distance
_geom_bond_site_symmetry_2
N4 C32 1.446(7) .
N4 C37 1.456(7) 3_565
N4 Ni1 2.035(5) .
N4 H4A 0.9000 .
N4 H4'A 1.0426 .
C32 C33 1.534(9) .
C32 H32B 0.9599 .
C32 H32D 0.9601 .
C32 H37C 0.9195 .
C32 H37D 1.1132 .
C33 N5 1.443(8) .
C33 H33A 0.9600 .
C33 H33B 0.9601 .
N5 C36 1.476(8) .
N5 C34 1.485(8) .
N5 Ni1 2.132(6) .
C34 N6 1.483(8) .
C34 H34A 0.9600 .
C34 H34B 0.9601 .
C34 H36C 1.1632 .
C34 H36D 1.0608 .
C35 N6 1.482(9) .
C35 C36 1.551(9) .
C35 H35A 0.9599 .
C35 H35B 0.9598 .
C35 H33C 1.1512 .
C35 H33D 0.5930 .
C36 H36A 0.9900 .
C36 H36B 0.9900 .
C36 H34C 0.9928 .
C36 H34D 1.2197 .
N6 C37 1.468(8) .
N6 H33C 0.7927 .
C37 N4 1.456(7) 3_565
C37 H37A 0.9601 .
C37 H37B 0.9600 .
C37 H32A 0.9578 .
C37 H32C 0.8647 .
C32' N4' 1.447(10) 3_565
C32' C33' 1.552(11) .
C32' H37A 0.9685 .
C32' H37B 1.0835 .
C32' H32A 0.9602 .
C32' H32C 0.9599 .
C33' N5' 1.460(10) .
C33' H33C 0.9600 .
C33' H33D 0.9602 .
N5' C36' 1.466(10) .
N5' C34' 1.483(10) .
N5' Ni1 2.120(9) .
C34' N6' 1.463(10) .
C34' H34C 0.9600 .
C34' H34D 0.9600 .
C35' N6' 1.488(10) .
C35' C36' 1.554(10) .
C35' H33A 1.2299 .
C35' H33B 0.5422 .
C35' H35C 0.9600 .
C35' H35D 0.9599 .
C36' H34A 1.0039 .
C36' H34B 1.1808 .
C36' H36C 0.9600 .
C36' H36D 0.9601 .
N6' C37' 1.478(11) .
N6' H33A 0.7368 .
C37' H32B 0.8136 .
C37' H32D 1.0178 .
C37' H37C 0.9601 .
C37' H37D 0.9598 .
N7 C49 1.464(9) .
N7 C38 1.467(9) .
N7 Ni2 2.032(5) .
N7 H7A 0.8999 .
N7 H10B 0.9297 .
C38 N8 1.457(9) .
C38 H38A 0.9599 .
C38 H38B 0.9598 .
C38 H43C 0.8386 .
C38 H43D 0.9287 .
N8 C39 1.474(9) .
N8 C41 1.481(10) .
N8 H42C 0.9253 .
C39 N9 1.485(10) .
C39 H39A 0.9600 .
C39 H39B 0.9601 .
C39 H40D 1.2950 .
C40 N9 1.465(10) .
C40 C41 1.538(10) .
C40 H40A 0.9599 .
C40 H40B 0.9599 .
C41 H41A 0.9600 .
C41 H41B 0.9599 .
C41 H42C 1.1295 .
C41 H42D 0.5763 .
N9 C42 1.468(10) .
N9 Ni2 2.099(16) .
C42 C43 1.555(10) .
C42 H42A 0.9599 .
C42 H42B 0.9601 .
C43 N10 1.451(9) .
C43 H43A 0.9599 .
C43 H43B 0.9600 .
C43 H38C 1.1709 .
C43 H38D 1.0258 .
N10 C44 1.456(9) .
N10 Ni2 2.040(5) .
N10 H10A 0.9000 .
N10 H7'A 0.9887 .
C44 N11 1.459(9) .
C44 H44A 0.9598 .
C44 H44B 0.9601 .
C44 H49C 0.7524 .
C44 H49D 1.0601 .
N11 C47 1.472(10) .
N11 C45 1.478(9) .
N11 H48D 0.7606 .
C45 N12 1.499(10) .
C45 H45A 0.9599 .
C45 H45B 0.9601 .
C45 H46C 1.1992 .
C45 H46D 1.2886 .
C46 N12 1.468(10) .
C46 C47 1.540(10) .
C46 H46A 0.9599 .
C46 H46B 0.9600 .
C46 H45D 1.1407 .
C47 H47A 0.9599 .
C47 H47B 0.9600 .
C47 H48C 0.5891 .
C47 H48D 1.1248 .
N12 C48 1.460(10) .
N12 Ni2 2.111(15) .
C48 C49 1.538(10) .
C48 H48A 0.9600 .
C48 H48B 0.9600 .
C49 H49A 0.9598 .
C49 H49B 0.9601 .
C49 H44C 1.0896 .
C49 H44D 1.1057 .
C38' N8' 1.466(9) .
C38' H43A 1.0221 .
C38' H43B 0.7780 .
C38' H38C 0.9598 .
C38' H38D 0.9599 .
N8' C39' 1.477(10) .
N8' C41' 1.482(10) .
N8' H42A 0.7853 .
C39' N9' 1.461(10) .
C39' H39C 0.9600 .
C39' H39D 0.9599 .
C40' N9' 1.495(11) .
C40' C41' 1.536(10) .
C40' H39A 1.2014 .
C40' H40C 0.9601 .
C40' H40D 0.9600 .
C41' H42A 1.2758 .
C41' H42B 0.5818 .
C41' H41C 0.9600 .
C41' H41D 0.9600 .
N9' C42' 1.465(10) .
N9' Ni2 2.141(19) .
C42' C43' 1.562(11) .
C42' H42C 0.9600 .
C42' H42D 0.9601 .
C43' H38A 1.1113 .
C43' H38B 1.1892 .
C43' H43C 0.9600 .
C43' H43D 0.9600 .
C44' N11' 1.457(9) .
C44' H49A 0.8998 .
C44' H49B 0.8853 .
C44' H44C 0.9599 .
C44' H44D 0.9600 .
N11' C47' 1.445(10) .
N11' C45' 1.480(10) .
N11' H48B 0.8105 .
C45' N12' 1.457(10) .
C45' H45C 0.9601 .
C45' H45D 0.9600 .
C46' N12' 1.480(10) .
C46' C47' 1.545(10) .
C46' H45A 1.2520 .
C46' H45B 1.1190 .
C46' H46C 0.9600 .
C46' H46D 0.9598 .
C47' H48A 0.3899 .
C47' H47C 0.9599 .
C47' H47D 0.9601 .
N12' C48' 1.457(10) .
N12' Ni2 2.120(15) .
C48' C49' 1.541(11) .
C48' H48C 0.9598 .
C48' H48D 0.9600 .
C49' H44A 1.1909 .
C49' H44B 0.9520 .
C49' H49C 0.9599 .
C49' H49D 0.9600 .
C1 C2 1.369(7) .
C1 C6 1.407(8) .
C1 C7 1.477(8) .
C2 C3 1.392(8) .
C2 H2 0.9500 .
C3 C4 1.377(8) .
C3 C16 1.537(9) .
C4 C5 1.391(8) .
C4 H4 0.9500 .
C5 C6 1.398(8) .
C5 C24 1.479(8) .
C6 H6 0.9500 .
C7 O1 1.255(7) .
C7 N1 1.346(8) .
C8 C13 1.358(8) .
C8 C9 1.391(9) .
C8 N1 1.421(7) .
C9 C10 1.368(8) .
C9 H9 0.9500 .
C10 C11 1.412(8) .
C10 H10 0.9500 .
C11 C12 1.375(8) .
C11 C14 1.533(9) .
C12 C13 1.381(8) .
C12 H12 0.9500 .
C13 H13 0.9500 .
C14 O2 1.252(8) .
C14 O3 1.284(8) .
C16 O4 1.203(8) .
C16 N2 1.374(8) .
C17 C22 1.387(9) .
C17 C18 1.404(9) .
C17 N2 1.425(8) .
C18 C19 1.353(9) .
C18 H18 0.9500 .
C19 C20 1.385(9) .
C19 H19 0.9500 .
C20 C21 1.396(9) .
C20 C23 1.475(10) .
C21 C22 1.391(8) .
C21 H21 0.9500 .
C22 H22 0.9500 .
C23 O5 1.269(8) .
C23 O6 1.310(9) .
C24 O7 1.248(7) .
C24 N3 1.355(7) .
C25 C26 1.379(8) .
C25 C30 1.399(8) .
C25 N3 1.430(7) .
C26 C27 1.409(8) .
C26 H26 0.9500 .
C27 C28 1.368(8) .
C27 H27 0.9500 .
C28 C29 1.396(8) .
C28 C31 1.502(8) .
C29 C30 1.387(8) .
C29 H29 0.9500 .
C30 H30 0.9500 .
C31 O9 1.235(8) .
C31 O8 1.282(8) .
N1 H1 0.8800 .
N2 H2A 0.8800 .
N3 H3 0.8800 .
Ni2 O5 2.100(5) .
Ni2 O8 2.124(4) 4_456
Ni1 N4' 2.035(5) 3_565
Ni1 N4 2.035(5) 3_565
Ni1 O2 2.099(4) 3_565
Ni1 O2 2.099(4) .
Ni1 N5' 2.120(9) 3_565
Ni1 N5 2.132(6) 3_565
O8 Ni2 2.124(4) 4_655

loop_
_platon_squeeze_void_nr
_platon_squeeze_void_average_x
_platon_squeeze_void_average_y
_platon_squeeze_void_average_z
_platon_squeeze_void_volume
_platon_squeeze_void_count_electrons
_platon_squeeze_void_content
1 0.091 0.734 0.250 684 260 ' '
2 0.093 0.763 0.750 684 255 ' '
